data_9008092
loop_
_publ_author_name
'Arnold, H.'

_publ_section_title
;Die struktur des hochquarzes Note: sample is at T = 650 deg C Note: symmetry
 constraints on the temperature factors were applied incorrectly
;
_journal_name_full 'Zeitschrift fur Kristallographie'
_journal_page_first 467
_journal_page_last 469
_journal_volume 117
_journal_year 1962
_chemical_formula_sum 'O2 Si'
_chemical_name_mineral Quartz
_space_group_IT_number 180
_symmetry_space_group_name_Hall 'P 62 2 (0 0 4)'
_symmetry_space_group_name_H-M 'P 62 2 2'
_cell_angle_alpha 90
_cell_angle_beta 90
_cell_angle_gamma 120
_cell_length_a 5.01
_cell_length_b 5.01
_cell_length_c 5.47
_cell_formula_units_Z 3
_cell_volume 118.903
_database_code_amcsd 0010604
_diffrn_ambient_temperature 923.15
_exptl_crystal_density_diffrn 2.517
_cod_original_formula_sum 'Si O2'
_cod_database_code 9008092

loop_
_symmetry_equiv_pos_as_xyz
x,y,z
x,x-y,1/3-z
x-y,x,1/3+z
y,x,2/3-z
-y,x-y,2/3+z
-x+y,y,-z
-x,-y,z
-x,-x+y,1/3-z
-x+y,-x,1/3+z
-y,-x,2/3-z
y,-x+y,2/3+z
x-y,-y,-z

loop_
_atom_site_aniso_label
_atom_site_aniso_U_11
_atom_site_aniso_U_22
_atom_site_aniso_U_33
_atom_site_aniso_U_12
_atom_site_aniso_U_13
_atom_site_aniso_U_23
Si 0.00315 0.00315 0.00379 0.00157 0.00000 0.00000
O 0.00010 -0.00744 0.14658 0.00005 -0.00120 0.00000

loop_
_atom_site_label
_atom_site_fract_x
_atom_site_fract_y
_atom_site_fract_z
Si 0.50000 0.00000 0.00000
O 0.42460 0.21230 0.16667

loop_
_cod_related_entry_id
_cod_related_entry_database
_cod_related_entry_code
1 AMCSD 0010604
